data_4037779
loop_
_publ_author_name
'Cao, Jun'
'Shi, Rong-Guo'
'Sun, Jing'
'Liu, Dan'
'Liu, Ruzhang'
'Xia, Xiao-Nan'
'Wang, Yang'
'Yan, Chao-Guo'

_publ_section_title
;
 Domino Reaction of Aromatic Aldehydes and 1,3-Indandiones for
 Construction of Bicyclo[2.2.2]octanes and
 Dibenzo[b,g]indeno[1',2':3,4]fluoreno[1,2-d]oxonines.
;
_journal_name_full 'The Journal of organic chemistry'
_journal_paper_doi 10.1021/acs.joc.9b02911
_journal_year 2019
_chemical_formula_moiety 'C44 H26 O7'
_chemical_formula_sum 'C44 H26 O7'
_chemical_formula_weight 666.65
_space_group_crystal_system triclinic
_space_group_IT_number 2
_space_group_name_Hall '-P 1'
_space_group_name_H-M_alt 'P -1'
_atom_sites_solution_hydrogens geom
_audit_creation_method SHELXL-2014/7
_cell_angle_alpha 103.223(2)
_cell_angle_beta 92.067(2)
_cell_angle_gamma 116.954(2)
_cell_formula_units_Z 2
_cell_length_a 10.8951(7)
_cell_length_b 10.9386(8)
_cell_length_c 15.9614(11)
_cell_measurement_reflns_used 7526
_cell_measurement_temperature 296(2)
_cell_measurement_theta_max 26.30
_cell_measurement_theta_min 2.21
_cell_volume 1629.1(2)
_computing_cell_refinement 'Bruker SMART'
_computing_data_collection 'Bruker SMART'
_computing_data_reduction 'Bruker SAINT'
_computing_molecular_graphics 'Bruker SHELXTL'
_computing_publication_material 'Bruker SHELXTL'
_computing_structure_refinement 'SHELXL-2014/7 (Sheldrick, 2014)'
_computing_structure_solution 'Bruker SHELXTL'
_diffrn_ambient_temperature 296(2)
_diffrn_measured_fraction_theta_full 0.994
_diffrn_measured_fraction_theta_max 0.995
_diffrn_measurement_device_type 'CCD area detector'
_diffrn_measurement_method 'phi and omega scans'
_diffrn_radiation_source 'fine-focus sealed tube'
_diffrn_radiation_type MoK\a
_diffrn_radiation_wavelength 0.71073
_diffrn_reflns_av_R_equivalents 0.0432
_diffrn_reflns_av_unetI/netI 0.0528
_diffrn_reflns_Laue_measured_fraction_full 0.994
_diffrn_reflns_Laue_measured_fraction_max 0.995
_diffrn_reflns_limit_h_max 13
_diffrn_reflns_limit_h_min -13
_diffrn_reflns_limit_k_max 13
_diffrn_reflns_limit_k_min -13
_diffrn_reflns_limit_l_max 19
_diffrn_reflns_limit_l_min -19
_diffrn_reflns_number 22393
_diffrn_reflns_point_group_measured_fraction_full 0.994
_diffrn_reflns_point_group_measured_fraction_max 0.995
_diffrn_reflns_theta_full 25.242
_diffrn_reflns_theta_max 26.000
_diffrn_reflns_theta_min 2.173
_exptl_absorpt_coefficient_mu 0.092
_exptl_absorpt_correction_T_max 0.982
_exptl_absorpt_correction_T_min 0.978
_exptl_absorpt_correction_type multi-scan
_exptl_absorpt_process_details sadabs
_exptl_crystal_colour 'light yellow'
_exptl_crystal_density_diffrn 1.359
_exptl_crystal_description block
_exptl_crystal_F_000 692
_exptl_crystal_size_max 0.240
_exptl_crystal_size_mid 0.220
_exptl_crystal_size_min 0.200
_refine_diff_density_max 0.153
_refine_diff_density_min -0.199
_refine_diff_density_rms 0.046
_refine_ls_extinction_method none
_refine_ls_goodness_of_fit_ref 1.048
_refine_ls_hydrogen_treatment constr
_refine_ls_matrix_type full
_refine_ls_number_parameters 462
_refine_ls_number_reflns 6367
_refine_ls_number_restraints 0
_refine_ls_restrained_S_all 1.048
_refine_ls_R_factor_all 0.0974
_refine_ls_R_factor_gt 0.0496
_refine_ls_shift/su_max 0.000
_refine_ls_shift/su_mean 0.000
_refine_ls_structure_factor_coef Fsqd
_refine_ls_weighting_details 'w=1/[\s^2^(Fo^2^)+(0.0630P)^2^] where P=(Fo^2^+2Fc^2^)/3'
_refine_ls_weighting_scheme calc
_refine_ls_wR_factor_gt 0.1092
_refine_ls_wR_factor_ref 0.1196
_reflns_Friedel_coverage 0.000
_reflns_number_gt 4054
_reflns_number_total 6367
_reflns_threshold_expression 'I > 2\s(I)'
_cod_data_source_file jo9b02911_si_002.cif
_cod_data_source_block 1g
_cod_database_code 4037779
_shelx_shelxl_version_number 2014/7
_shelx_space_group_comment
; 
The symmetry employed for this shelxl refinement is uniquely defined 
by the following loop, which should always be used as a source of 
symmetry information in preference to the above space-group names. 
They are only intended as comments. 
;
_shelx_estimated_absorpt_t_min 0.978
_shelx_estimated_absorpt_t_max 0.982

loop_
_space_group_symop_operation_xyz
'x, y, z'
'-x, -y, -z'

loop_
_atom_site_label
_atom_site_type_symbol
_atom_site_fract_x
_atom_site_fract_y
_atom_site_fract_z
_atom_site_U_iso_or_equiv
_atom_site_adp_type
_atom_site_occupancy
_atom_site_site_symmetry_order
_atom_site_calc_flag
_atom_site_refinement_flags_posn
_atom_site_refinement_flags_adp
C1 C 0.70061(17) 0.63487(19) 0.38750(12) 0.0478(4) Uani 1 1 d . .
H1 H 0.7703 0.6109 0.3981 0.057 Uiso 1 1 calc R U
C2 C 0.63194(19) 0.6629(2) 0.45408(12) 0.0549(5) Uani 1 1 d . .
C3 C 0.7684(3) 0.6233(3) 0.55442(14) 0.0921(8) Uani 1 1 d . .
H3A H 0.7462 0.5326 0.5154 0.138 Uiso 1 1 calc R U
H3B H 0.7746 0.6181 0.6135 0.138 Uiso 1 1 calc R U
H3C H 0.8561 0.6948 0.5461 0.138 Uiso 1 1 calc R U
C4 C 0.5284(2) 0.6989(2) 0.43881(14) 0.0650(6) Uani 1 1 d . .
H4 H 0.4827 0.7189 0.4838 0.078 Uiso 1 1 calc R U
C5 C 0.4938(2) 0.7047(2) 0.35715(14) 0.0693(6) Uani 1 1 d . .
H5 H 0.4233 0.7276 0.3465 0.083 Uiso 1 1 calc R U
C6 C 0.56222(19) 0.6771(2) 0.29073(13) 0.0563(5) Uani 1 1 d . .
H6 H 0.5380 0.6820 0.2356 0.068 Uiso 1 1 calc R U
C7 C 0.66667(17) 0.64220(18) 0.30491(11) 0.0429(4) Uani 1 1 d . .
C8 C 0.73744(17) 0.60831(18) 0.23001(11) 0.0422(4) Uani 1 1 d . .
H8 H 0.7148 0.6447 0.1843 0.051 Uiso 1 1 calc R U
C9 C 0.59034(17) 0.35199(17) 0.24494(11) 0.0396(4) Uani 1 1 d . .
C10 C 0.44330(16) 0.30497(17) 0.21244(11) 0.0408(4) Uani 1 1 d . .
C11 C 0.32630(19) 0.24128(19) 0.25048(13) 0.0554(5) Uani 1 1 d . .
H11 H 0.3334 0.2225 0.3039 0.066 Uiso 1 1 calc R U
C12 C 0.1996(2) 0.2071(2) 0.20620(16) 0.0692(6) Uani 1 1 d . .
H12 H 0.1193 0.1647 0.2303 0.083 Uiso 1 1 calc R U
C13 C 0.1889(2) 0.2344(2) 0.12652(16) 0.0669(6) Uani 1 1 d . .
H13 H 0.1015 0.2100 0.0982 0.080 Uiso 1 1 calc R U
C14 C 0.30416(19) 0.2966(2) 0.08813(12) 0.0531(5) Uani 1 1 d . .
H14 H 0.2964 0.3144 0.0345 0.064 Uiso 1 1 calc R U
C15 C 0.43249(17) 0.33177(17) 0.13251(11) 0.0411(4) Uani 1 1 d . .
C16 C 0.57143(17) 0.39835(18) 0.10734(11) 0.0436(4) Uani 1 1 d . .
C17 C 0.68060(16) 0.44158(17) 0.18740(10) 0.0383(4) Uani 1 1 d . .
C18 C 0.80758(15) 0.41411(17) 0.17123(10) 0.0363(4) Uani 1 1 d . .
C19 C 0.77147(16) 0.25795(18) 0.14043(11) 0.0399(4) Uani 1 1 d . .
C20 C 0.69714(19) 0.1587(2) 0.06291(13) 0.0536(5) Uani 1 1 d . .
H20 H 0.6566 0.1820 0.0211 0.064 Uiso 1 1 calc R U
C21 C 0.6837(2) 0.0235(2) 0.04822(15) 0.0666(6) Uani 1 1 d . .
H21 H 0.6343 -0.0442 -0.0044 0.080 Uiso 1 1 calc R U
C22 C 0.7420(2) -0.0133(2) 0.10996(16) 0.0667(6) Uani 1 1 d . .
H22 H 0.7308 -0.1053 0.0986 0.080 Uiso 1 1 calc R U
C23 C 0.81617(19) 0.0844(2) 0.18766(14) 0.0560(5) Uani 1 1 d . .
H23 H 0.8554 0.0599 0.2295 0.067 Uiso 1 1 calc R U
C24 C 0.83150(16) 0.22140(18) 0.20261(12) 0.0432(4) Uani 1 1 d . .
C25 C 0.91351(17) 0.34604(18) 0.27762(12) 0.0433(4) Uani 1 1 d . .
C26 C 0.89962(16) 0.46563(17) 0.25834(10) 0.0362(4) Uani 1 1 d . .
C27 C 0.89453(16) 0.50803(17) 0.11359(10) 0.0387(4) Uani 1 1 d . .
H27 H 0.8360 0.4829 0.0579 0.046 Uiso 1 1 calc R U
C28 C 1.02311(17) 0.4897(2) 0.09646(11) 0.0408(4) Uani 1 1 d . .
C29 C 1.14743(17) 0.62811(18) 0.13390(10) 0.0411(4) Uani 1 1 d . .
C30 C 1.28677(18) 0.6629(2) 0.13273(12) 0.0512(5) Uani 1 1 d . .
H30 H 1.3126 0.5933 0.1100 0.061 Uiso 1 1 calc R U
C31 C 1.3851(2) 0.8035(2) 0.16623(14) 0.0625(6) Uani 1 1 d . .
H31 H 1.4791 0.8294 0.1667 0.075 Uiso 1 1 calc R U
C32 C 1.3467(2) 0.9065(2) 0.19903(15) 0.0683(6) Uani 1 1 d . .
H32 H 1.4153 1.0010 0.2208 0.082 Uiso 1 1 calc R U
C33 C 1.2089(2) 0.8724(2) 0.20023(14) 0.0630(5) Uani 1 1 d . .
H33 H 1.1838 0.9428 0.2222 0.076 Uiso 1 1 calc R U
C34 C 1.10846(17) 0.73094(18) 0.16797(11) 0.0450(4) Uani 1 1 d . .
C35 C 0.95118(16) 0.66904(17) 0.15974(11) 0.0410(4) Uani 1 1 d . .
C36 C 0.89986(16) 0.68183(17) 0.24992(11) 0.0392(4) Uani 1 1 d . .
C37 C 0.94916(16) 0.60364(18) 0.29834(10) 0.0375(4) Uani 1 1 d . .
C38 C 1.04183(17) 0.70347(19) 0.37869(11) 0.0449(4) Uani 1 1 d . .
C39 C 1.11188(19) 0.6824(2) 0.44382(12) 0.0583(5) Uani 1 1 d . .
H39 H 1.1061 0.5937 0.4396 0.070 Uiso 1 1 calc R U
C40 C 1.1904(2) 0.7974(3) 0.51509(14) 0.0779(7) Uani 1 1 d . .
H40 H 1.2378 0.7853 0.5595 0.093 Uiso 1 1 calc R U
C41 C 1.2004(3) 0.9306(3) 0.52221(16) 0.0880(7) Uani 1 1 d . .
H41 H 1.2535 1.0059 0.5712 0.106 Uiso 1 1 calc R U
C42 C 1.1321(2) 0.9520(2) 0.45715(15) 0.0742(6) Uani 1 1 d . .
H42 H 1.1394 1.0413 0.4614 0.089 Uiso 1 1 calc R U
C43 C 1.05291(18) 0.8382(2) 0.38568(12) 0.0510(5) Uani 1 1 d . .
C44 C 0.96715(18) 0.83398(19) 0.31029(12) 0.0501(5) Uani 1 1 d . .
O1 O 0.66139(14) 0.65993(17) 0.53697(9) 0.0770(4) Uani 1 1 d . .
O2 O 0.63137(12) 0.31978(13) 0.30373(8) 0.0546(3) Uani 1 1 d . .
O3 O 0.59559(13) 0.42010(16) 0.03725(8) 0.0670(4) Uani 1 1 d . .
O4 O 0.98097(14) 0.35075(14) 0.34204(9) 0.0657(4) Uani 1 1 d . .
O5 O 1.02135(12) 0.38067(14) 0.05531(8) 0.0518(3) Uani 1 1 d . .
O6 O 0.90312(13) 0.73833(14) 0.11178(8) 0.0540(3) Uani 1 1 d . .
H6A H 0.9210 0.7246 0.0621 0.081 Uiso 1 1 calc R U
O7 O 0.95175(14) 0.93193(14) 0.29773(9) 0.0683(4) Uani 1 1 d . .

loop_
_atom_site_aniso_label
_atom_site_aniso_U_11
_atom_site_aniso_U_22
_atom_site_aniso_U_33
_atom_site_aniso_U_23
_atom_site_aniso_U_13
_atom_site_aniso_U_12
C1 0.0382(10) 0.0588(12) 0.0567(12) 0.0216(10) 0.0119(9) 0.0288(9)
C2 0.0494(12) 0.0699(13) 0.0528(12) 0.0221(10) 0.0117(9) 0.0316(11)
C3 0.0965(18) 0.161(3) 0.0676(15) 0.0549(16) 0.0236(13) 0.0900(19)
C4 0.0568(13) 0.0916(16) 0.0629(14) 0.0193(12) 0.0181(10) 0.0489(12)
C5 0.0585(13) 0.0965(17) 0.0784(15) 0.0289(13) 0.0157(11) 0.0553(13)
C6 0.0527(12) 0.0730(13) 0.0616(12) 0.0243(11) 0.0107(10) 0.0423(11)
C7 0.0373(10) 0.0462(10) 0.0528(11) 0.0198(9) 0.0083(8) 0.0230(8)
C8 0.0409(10) 0.0507(11) 0.0494(10) 0.0269(9) 0.0101(8) 0.0275(9)
C9 0.0395(10) 0.0421(10) 0.0442(10) 0.0183(8) 0.0091(8) 0.0221(8)
C10 0.0357(10) 0.0367(9) 0.0534(11) 0.0145(8) 0.0102(8) 0.0189(8)
C11 0.0440(12) 0.0576(12) 0.0746(13) 0.0322(11) 0.0208(10) 0.0252(10)
C12 0.0394(12) 0.0749(15) 0.1070(18) 0.0468(13) 0.0236(11) 0.0275(11)
C13 0.0362(12) 0.0690(14) 0.1008(17) 0.0313(13) 0.0026(11) 0.0262(11)
C14 0.0418(11) 0.0548(12) 0.0650(12) 0.0158(10) -0.0008(10) 0.0258(9)
C15 0.0365(10) 0.0418(10) 0.0506(11) 0.0140(9) 0.0060(8) 0.0228(8)
C16 0.0413(11) 0.0549(11) 0.0454(11) 0.0208(9) 0.0087(8) 0.0284(9)
C17 0.0341(9) 0.0465(10) 0.0436(10) 0.0227(8) 0.0092(8) 0.0218(8)
C18 0.0331(9) 0.0426(10) 0.0411(9) 0.0215(8) 0.0076(7) 0.0198(8)
C19 0.0305(9) 0.0438(10) 0.0501(11) 0.0216(9) 0.0119(8) 0.0170(8)
C20 0.0471(11) 0.0518(12) 0.0609(13) 0.0161(11) 0.0070(10) 0.0225(10)
C21 0.0587(13) 0.0506(13) 0.0787(15) 0.0072(11) 0.0077(11) 0.0212(11)
C22 0.0574(13) 0.0388(12) 0.1037(18) 0.0200(13) 0.0192(13) 0.0220(11)
C23 0.0433(11) 0.0529(12) 0.0872(16) 0.0374(12) 0.0192(11) 0.0266(10)
C24 0.0325(9) 0.0420(11) 0.0630(12) 0.0275(10) 0.0146(9) 0.0179(8)
C25 0.0350(10) 0.0510(11) 0.0555(11) 0.0304(10) 0.0102(9) 0.0225(9)
C26 0.0294(9) 0.0439(11) 0.0429(10) 0.0244(9) 0.0088(7) 0.0179(8)
C27 0.0343(9) 0.0484(10) 0.0427(10) 0.0230(8) 0.0079(7) 0.0225(8)
C28 0.0433(11) 0.0521(11) 0.0417(10) 0.0279(9) 0.0121(8) 0.0275(9)
C29 0.0370(10) 0.0536(11) 0.0450(10) 0.0288(9) 0.0116(8) 0.0244(9)
C30 0.0427(11) 0.0656(13) 0.0598(12) 0.0337(11) 0.0129(9) 0.0300(11)
C31 0.0381(11) 0.0760(15) 0.0828(15) 0.0459(13) 0.0139(10) 0.0234(12)
C32 0.0447(13) 0.0543(13) 0.0994(17) 0.0356(12) 0.0146(11) 0.0112(10)
C33 0.0516(13) 0.0477(12) 0.0948(16) 0.0326(11) 0.0246(11) 0.0209(10)
C34 0.0401(10) 0.0485(11) 0.0558(11) 0.0316(10) 0.0148(8) 0.0203(9)
C35 0.0380(10) 0.0458(10) 0.0537(11) 0.0304(9) 0.0133(8) 0.0239(9)
C36 0.0377(10) 0.0392(10) 0.0496(10) 0.0214(9) 0.0099(8) 0.0212(8)
C37 0.0300(9) 0.0443(11) 0.0440(10) 0.0210(9) 0.0095(8) 0.0181(8)
C38 0.0361(10) 0.0521(11) 0.0494(11) 0.0215(9) 0.0096(9) 0.0196(9)
C39 0.0501(12) 0.0673(14) 0.0525(12) 0.0190(12) 0.0004(10) 0.0232(11)
C40 0.0690(15) 0.0901(19) 0.0599(15) 0.0209(15) -0.0052(12) 0.0265(14)
C41 0.0851(18) 0.0761(18) 0.0667(16) -0.0002(14) -0.0104(13) 0.0191(14)
C42 0.0741(15) 0.0561(14) 0.0769(16) 0.0083(13) 0.0028(13) 0.0231(12)
C43 0.0441(11) 0.0456(12) 0.0569(12) 0.0120(10) 0.0083(9) 0.0169(9)
C44 0.0466(11) 0.0471(12) 0.0662(13) 0.0257(10) 0.0188(9) 0.0249(9)
O1 0.0753(10) 0.1279(13) 0.0553(9) 0.0359(9) 0.0205(7) 0.0655(10)
O2 0.0480(8) 0.0696(9) 0.0603(8) 0.0397(7) 0.0138(6) 0.0292(7)
O3 0.0511(8) 0.1161(12) 0.0519(8) 0.0421(8) 0.0129(6) 0.0455(8)
O4 0.0673(9) 0.0685(9) 0.0722(9) 0.0369(8) -0.0064(7) 0.0344(7)
O5 0.0528(8) 0.0562(8) 0.0594(8) 0.0240(7) 0.0184(6) 0.0322(7)
O6 0.0618(8) 0.0682(9) 0.0646(8) 0.0457(8) 0.0244(7) 0.0444(7)
O7 0.0786(10) 0.0499(8) 0.0907(11) 0.0279(8) 0.0164(8) 0.0383(8)

loop_
_atom_type_symbol
_atom_type_description
_atom_type_scat_dispersion_real
_atom_type_scat_dispersion_imag
_atom_type_scat_source
C C 0.0033 0.0016 'International Tables Vol C Tables 4.2.6.8 and 6.1.1.4'
H H 0.0000 0.0000 'International Tables Vol C Tables 4.2.6.8 and 6.1.1.4'
O O 0.0106 0.0060 'International Tables Vol C Tables 4.2.6.8 and 6.1.1.4'

loop_
_geom_angle_atom_site_label_1
_geom_angle_atom_site_label_2
_geom_angle_atom_site_label_3
_geom_angle
C2 C1 C7 120.50(16)
C2 C1 H1 119.7
C7 C1 H1 119.7
O1 C2 C1 123.62(16)
O1 C2 C4 116.35(16)
C1 C2 C4 120.02(17)
O1 C3 H3A 109.5
O1 C3 H3B 109.5
H3A C3 H3B 109.5
O1 C3 H3C 109.5
H3A C3 H3C 109.5
H3B C3 H3C 109.5
C5 C4 C2 119.60(18)
C5 C4 H4 120.2
C2 C4 H4 120.2
C4 C5 C6 120.49(17)
C4 C5 H5 119.8
C6 C5 H5 119.8
C5 C6 C7 120.74(18)
C5 C6 H6 119.6
C7 C6 H6 119.6
C6 C7 C1 118.64(16)
C6 C7 C8 119.59(15)
C1 C7 C8 121.74(14)
C7 C8 C36 115.57(14)
C7 C8 C17 113.98(13)
C36 C8 C17 108.30(12)
C7 C8 H8 106.1
C36 C8 H8 106.1
C17 C8 H8 106.1
O2 C9 C10 125.72(15)
O2 C9 C17 126.55(14)
C10 C9 C17 107.65(13)
C15 C10 C11 121.25(15)
C15 C10 C9 109.87(14)
C11 C10 C9 128.87(16)
C12 C11 C10 117.41(18)
C12 C11 H11 121.3
C10 C11 H11 121.3
C11 C12 C13 121.30(19)
C11 C12 H12 119.4
C13 C12 H12 119.4
C14 C13 C12 121.67(18)
C14 C13 H13 119.2
C12 C13 H13 119.2
C13 C14 C15 117.38(18)
C13 C14 H14 121.3
C15 C14 H14 121.3
C10 C15 C14 120.99(16)
C10 C15 C16 109.89(14)
C14 C15 C16 129.12(16)
O3 C16 C15 125.95(15)
O3 C16 C17 126.20(15)
C15 C16 C17 107.80(14)
C9 C17 C16 101.48(13)
C9 C17 C18 111.25(12)
C16 C17 C18 117.26(13)
C9 C17 C8 111.72(13)
C16 C17 C8 106.23(12)
C18 C17 C8 108.71(12)
C26 C18 C19 103.08(12)
C26 C18 C27 106.88(12)
C19 C18 C27 115.05(13)
C26 C18 C17 107.53(13)
C19 C18 C17 114.93(13)
C27 C18 C17 108.67(11)
C20 C19 C24 120.01(16)
C20 C19 C18 129.45(15)
C24 C19 C18 110.49(15)
C19 C20 C21 118.71(18)
C19 C20 H20 120.6
C21 C20 H20 120.6
C20 C21 C22 121.4(2)
C20 C21 H21 119.3
C22 C21 H21 119.3
C23 C22 C21 120.59(18)
C23 C22 H22 119.7
C21 C22 H22 119.7
C22 C23 C24 118.37(18)
C22 C23 H23 120.8
C24 C23 H23 120.8
C23 C24 C19 120.92(18)
C23 C24 C25 128.29(16)
C19 C24 C25 110.71(14)
O4 C25 C24 127.17(15)
O4 C25 C26 126.88(17)
C24 C25 C26 105.94(14)
C37 C26 C25 135.49(15)
C37 C26 C18 114.75(13)
C25 C26 C18 109.76(14)
C28 C27 C18 111.89(12)
C28 C27 C35 105.61(13)
C18 C27 C35 111.02(13)
C28 C27 H27 109.4
C18 C27 H27 109.4
C35 C27 H27 109.4
O5 C28 C29 126.34(15)
O5 C28 C27 125.43(16)
C29 C28 C27 108.15(14)
C34 C29 C30 121.39(17)
C34 C29 C28 110.00(14)
C30 C29 C28 128.47(16)
C31 C30 C29 117.76(18)
C31 C30 H30 121.1
C29 C30 H30 121.1
C30 C31 C32 121.06(18)
C30 C31 H31 119.5
C32 C31 H31 119.5
C33 C32 C31 121.30(19)
C33 C32 H32 119.3
C31 C32 H32 119.3
C32 C33 C34 118.47(18)
C32 C33 H33 120.8
C34 C33 H33 120.8
C29 C34 C33 120.00(16)
C29 C34 C35 112.04(15)
C33 C34 C35 127.87(16)
O6 C35 C34 110.77(12)
O6 C35 C27 113.01(13)
C34 C35 C27 104.09(12)
O6 C35 C36 108.08(12)
C34 C35 C36 112.96(14)
C27 C35 C36 107.96(12)
C37 C36 C44 103.70(13)
C37 C36 C8 111.37(12)
C44 C36 C8 114.00(13)
C37 C36 C35 106.81(12)
C44 C36 C35 114.38(13)
C8 C36 C35 106.42(13)
C26 C37 C38 136.33(15)
C26 C37 C36 114.41(14)
C38 C37 C36 109.26(14)
C39 C38 C43 120.29(17)
C39 C38 C37 130.53(17)
C43 C38 C37 109.17(15)
C40 C39 C38 117.89(19)
C40 C39 H39 121.1
C38 C39 H39 121.1
C39 C40 C41 121.7(2)
C39 C40 H40 119.1
C41 C40 H40 119.1
C42 C41 C40 120.4(2)
C42 C41 H41 119.8
C40 C41 H41 119.8
C41 C42 C43 118.6(2)
C41 C42 H42 120.7
C43 C42 H42 120.7
C42 C43 C38 121.07(18)
C42 C43 C44 128.28(18)
C38 C43 C44 110.62(16)
O7 C44 C43 126.97(18)
O7 C44 C36 125.84(17)
C43 C44 C36 107.20(14)
C2 O1 C3 117.37(15)
C35 O6 H6A 109.5

loop_
_geom_bond_atom_site_label_1
_geom_bond_atom_site_label_2
_geom_bond_distance
C1 C2 1.378(2)
C1 C7 1.386(2)
C1 H1 0.9300
C2 O1 1.361(2)
C2 C4 1.383(2)
C3 O1 1.430(2)
C3 H3A 0.9600
C3 H3B 0.9600
C3 H3C 0.9600
C4 C5 1.368(3)
C4 H4 0.9300
C5 C6 1.373(3)
C5 H5 0.9300
C6 C7 1.381(2)
C6 H6 0.9300
C7 C8 1.511(2)
C8 C36 1.559(2)
C8 C17 1.597(2)
C8 H8 0.9800
C9 O2 1.2117(18)
C9 C10 1.474(2)
C9 C17 1.541(2)
C10 C15 1.385(2)
C10 C11 1.387(2)
C11 C12 1.373(3)
C11 H11 0.9300
C12 C13 1.384(3)
C12 H12 0.9300
C13 C14 1.374(3)
C13 H13 0.9300
C14 C15 1.386(2)
C14 H14 0.9300
C15 C16 1.470(2)
C16 O3 1.2099(19)
C16 C17 1.541(2)
C17 C18 1.561(2)
C18 C26 1.512(2)
C18 C19 1.519(2)
C18 C27 1.553(2)
C19 C20 1.372(2)
C19 C24 1.394(2)
C20 C21 1.380(3)
C20 H20 0.9300
C21 C22 1.381(3)
C21 H21 0.9300
C22 C23 1.368(3)
C22 H22 0.9300
C23 C24 1.392(2)
C23 H23 0.9300
C24 C25 1.471(3)
C25 O4 1.2194(19)
C25 C26 1.480(2)
C26 C37 1.332(2)
C27 C28 1.528(2)
C27 C35 1.554(2)
C27 H27 0.9800
C28 O5 1.2145(19)
C28 C29 1.467(2)
C29 C34 1.382(2)
C29 C30 1.390(2)
C30 C31 1.374(3)
C30 H30 0.9300
C31 C32 1.375(3)
C31 H31 0.9300
C32 C33 1.375(3)
C32 H32 0.9300
C33 C34 1.385(2)
C33 H33 0.9300
C34 C35 1.518(2)
C35 O6 1.4252(18)
C35 C36 1.562(2)
C36 C37 1.519(2)
C36 C44 1.531(2)
C37 C38 1.457(2)
C38 C39 1.388(2)
C38 C43 1.400(2)
C39 C40 1.381(3)
C39 H39 0.9300
C40 C41 1.388(3)
C40 H40 0.9300
C41 C42 1.378(3)
C41 H41 0.9300
C42 C43 1.379(3)
C42 H42 0.9300
C43 C44 1.476(3)
C44 O7 1.2145(19)
O6 H6A 0.8200

loop_
_geom_hbond_atom_site_label_D
_geom_hbond_atom_site_label_H
_geom_hbond_atom_site_label_A
_geom_hbond_distance_DH
_geom_hbond_distance_HA
_geom_hbond_distance_DA
_geom_hbond_angle_DHA
_geom_hbond_site_symmetry_A
O6 H6A O5 0.82 2.23 3.0042(17) 156.9 2_765
